data_1573832
loop_
_publ_author_name
'Pandolfi, Silvia'
'Renero-Lecuna, Carlos'
'Le Godec, Yann'
'Baptiste, Benoit'
'Menguy, Nicolas'
'Lazzeri, Michele'
'Gervais, Christel'
'Spektor, Kristina'
'Crichton, Wilson A.'
'Kurakevych, Oleksandr O.'

_publ_section_title
;
 Nature of Hexagonal Silicon Forming via High-Pressure Synthesis:
 Nanostructured Hexagonal 4H Polytype
;
_journal_coden_ASTM NALEFD
_journal_issue 9
_journal_name_full 'Nano Letters'
_journal_page_first 5989
_journal_page_last 5995
_journal_paper_doi 10.1021/acs.nanolett.8b02816
_journal_volume 18
_journal_year 2018
_chemical_formula_sum Si
_chemical_name_common 'hexagonal 4H Si-IV'
_space_group_IT_number 194
_space_group_name_Hall '-P 6c 2c'
_space_group_name_H-M_alt 'P 63/m m c'
_cell_angle_alpha 90
_cell_angle_beta 90
_cell_angle_gamma 120
_cell_formula_units_Z 8
_cell_length_a 3.79480
_cell_length_b 3.79480
_cell_length_c 12.70990
_cell_volume 158.508
_cod_data_source_file Si4HOK.cif
_cod_data_source_block VESTA_phase_1
_cod_original_cell_volume 109.743
_cod_database_code 1573832

loop_
_space_group_symop_operation_xyz
'x, y, z'
'-x, -y, -z'
'-y, x-y, z'
'y, -x+y, -z'
'-x+y, -x, z'
'x-y, x, -z'
'-x, -y, z+1/2'
'x, y, -z+1/2'
'y, -x+y, z+1/2'
'-y, x-y, -z+1/2'
'x-y, x, z+1/2'
'-x+y, -x, -z+1/2'
'y, x, -z'
'-y, -x, z'
'x-y, -y, -z'
'-x+y, y, z'
'-x, -x+y, -z'
'x, x-y, z'
'-y, -x, -z+1/2'
'y, x, z+1/2'
'-x+y, y, -z+1/2'
'x-y, -y, z+1/2'
'x, x-y, -z+1/2'
'-x, -x+y, z+1/2'

loop_
_atom_site_label
_atom_site_occupancy
_atom_site_fract_x
_atom_site_fract_y
_atom_site_fract_z
_atom_site_adp_type
_atom_site_U_iso_or_equiv
_atom_site_type_symbol
Si1 1.000 0.000000 0.000000 0.406200 Uiso 0.000000 Si
Si2 1.000 0.333333 0.666667 0.343700 Uiso 0.000000 Si
